data_1554074
loop_
_publ_author_name
'Tremblay, Marie-H\'el\`ene'
'Skalski, Thomas'
'Gautier, Yohan'
'Pianezzola, Gr\'egory'
'Skene, W. G.'

_publ_section_title
;
 Investigation of Triphenylamine--Thiophene--Azomethine Derivatives:
 Toward Understanding Their Electrochromic Behavior
;
_journal_issue 17
_journal_name_full 'The Journal of Physical Chemistry C'
_journal_page_first 9081
_journal_paper_doi 10.1021/acs.jpcc.6b01675
_journal_volume 120
_journal_year 2016
_chemical_formula_moiety 'C38 H31 N5 S2'
_chemical_formula_sum 'C38 H31 N5 S2'
_chemical_formula_weight 621.80
_space_group_crystal_system monoclinic
_space_group_IT_number 14
_space_group_name_Hall '-P 2ybc'
_space_group_name_H-M_alt 'P 1 21/c 1'
_atom_sites_solution_hydrogens geom
_atom_sites_solution_primary direct
_audit_creation_date 2015-07-21
_audit_creation_method
;
Olex2 1.2
(compiled 2015.01.26 svn.r3150 for OlexSys, GUI svn.r4998)
;
_cell_angle_alpha 90
_cell_angle_beta 91.442(2)
_cell_angle_gamma 90
_cell_formula_units_Z 4
_cell_length_a 7.3893(3)
_cell_length_b 21.4956(8)
_cell_length_c 20.0950(8)
_cell_measurement_reflns_used 9378
_cell_measurement_temperature 105
_cell_measurement_theta_max 57.09
_cell_measurement_theta_min 2.62
_cell_volume 3190.8(2)
_computing_cell_refinement
'SAINT (2013) V8.34A; Integration Software for Single Crystal Data. Bruker AXS Inc., Madison, WI 53719-1173.'
_computing_data_collection
;
APEX 2 (2013) Bruker AXS Inc., Madison, WI 53719-1173.
;
_computing_data_reduction
'SAINT (2013) V8.34A; Integration Software for Single Crystal Data. Bruker AXS Inc., Madison, WI 53719-1173.'
_computing_molecular_graphics 'Olex2 (Dolomanov et al., 2009)'
_computing_publication_material 'Olex2 (Dolomanov et al., 2009)'
_computing_structure_refinement 'XL (Sheldrick, 2008)'
_computing_structure_solution 'XT (Sheldrick, 2015)'
_diffrn_ambient_temperature 105
_diffrn_detector 'CMOS Area detector'
_diffrn_detector_area_resol_mean 10.24
_diffrn_detector_type 'Bruker Photon 100 CMOS Detector'
_diffrn_measured_fraction_theta_full 0.998
_diffrn_measured_fraction_theta_max 0.997
_diffrn_measurement_device 'k-geometry diffractometer'
_diffrn_measurement_device_type 'Bruker Venture Metaljet'
_diffrn_measurement_method '\w and \f scans'
_diffrn_radiation_collimation 'Focusing mirrors'
_diffrn_radiation_monochromator 'Helios MX Mirror Optics'
_diffrn_radiation_probe x-ray
_diffrn_radiation_type GaK\a
_diffrn_radiation_wavelength 1.34139
_diffrn_reflns_av_unetI/netI 0.0477
_diffrn_reflns_Laue_measured_fraction_full 0.998
_diffrn_reflns_Laue_measured_fraction_max 0.997
_diffrn_reflns_limit_h_max 9
_diffrn_reflns_limit_h_min -9
_diffrn_reflns_limit_k_max 26
_diffrn_reflns_limit_k_min 0
_diffrn_reflns_limit_l_max 25
_diffrn_reflns_limit_l_min 0
_diffrn_reflns_number 6531
_diffrn_reflns_point_group_measured_fraction_full 0.998
_diffrn_reflns_point_group_measured_fraction_max 0.997
_diffrn_reflns_theta_full 53.594
_diffrn_reflns_theta_max 57.119
_diffrn_reflns_theta_min 2.619
_diffrn_source 'Metal Jet'
_diffrn_source_target Ga
_diffrn_source_type 'Gallium Liquid Metal Jet Source'
_diffrn_standards_number 0
_exptl_absorpt_coefficient_mu 1.160
_exptl_absorpt_correction_T_max 0.7512
_exptl_absorpt_correction_T_min 0.5664
_exptl_absorpt_correction_type multi-scan
_exptl_absorpt_process_details
;
SADABS-2014/5 (Bruker,2014/5) was used for absorption correction.
wR2(int) was 0.1305 before and 0.0819 after correction.
The Ratio of minimum to maximum transmission is 0.7540.
The \l/2 correction factor is 0.00150.
;
_exptl_crystal_colour Orange
_exptl_crystal_colour_primary orange
_exptl_crystal_density_diffrn 1.294
_exptl_crystal_description needle
_exptl_crystal_F_000 1304
_exptl_crystal_size_max 0.24
_exptl_crystal_size_mid 0.06
_exptl_crystal_size_min 0.04
_refine_diff_density_max 0.716
_refine_diff_density_min -0.408
_refine_diff_density_rms 0.069
_refine_ls_extinction_method none
_refine_ls_goodness_of_fit_ref 1.024
_refine_ls_hydrogen_treatment constr
_refine_ls_matrix_type full
_refine_ls_number_parameters 407
_refine_ls_number_reflns 6531
_refine_ls_number_restraints 0
_refine_ls_restrained_S_all 1.024
_refine_ls_R_factor_all 0.0726
_refine_ls_R_factor_gt 0.0591
_refine_ls_shift/su_max 0.001
_refine_ls_shift/su_mean 0.000
_refine_ls_structure_factor_coef Fsqd
_refine_ls_weighting_details 'w=1/[\s^2^(Fo^2^)+(0.0889P)^2^+1.5097P] where P=(Fo^2^+2Fc^2^)/3'
_refine_ls_weighting_scheme calc
_refine_ls_wR_factor_gt 0.1461
_refine_ls_wR_factor_ref 0.1571
_reflns_Friedel_coverage 0.000
_reflns_number_gt 5470
_reflns_number_total 6531
_reflns_threshold_expression 'I > 2\s(I)'
_cod_data_source_file jp6b01675_si_002.cif
_cod_data_source_block sken60
_cod_depositor_comments
;
The following automatic conversions were performed:

data item '_diffrn_radiation_probe' value 'X-ray' was changed to
'x-ray' in accordance with the
/home/saulius/struct/COD-crude-data/automatic-downloads/DataCite-retrospective/ACS/depositions/lib/dictionaries/cif_core.dic
dictionary named 'cif_core.dic' version 2.4.2 last updated on
2011-04-26.

data item '_exptl_crystal_colour_primary' value 'Orange' was changed
to 'orange' in accordance with the
/home/saulius/struct/COD-crude-data/automatic-downloads/DataCite-retrospective/ACS/depositions/lib/dictionaries/cif_core.dic
dictionary named 'cif_core.dic' version 2.4.2 last updated on
2011-04-26.

Automatic conversion script
Id: cif_fix_values 6909 2019-04-08 15:41:33Z antanas 
;
_cod_database_code 1554074
_shelx_space_group_comment
;
The symmetry employed for this shelxl refinement is uniquely defined
by the following loop, which should always be used as a source of
symmetry information in preference to the above space-group names.
They are only intended as comments.
;
_olex2_refinement_description
;
1. Twinned data refinement
 Scales: 0.6566(14) 0.3434(14)
2. Fixed Uiso
 At 1.2 times of:
  All C(H) groups, All C(H,H) groups
3.a Secondary CH2 refined with riding coordinates:
 C5(H5A,H5B), C5A(H5AA,H5AB), C6(H6A,H6B), C6A(H6AA,H6AB), C7(H7A,H7B),
 C7A(H7AA,H7AB), C8(H8A,H8B), C8A(H8AA,H8AB)
3.b Aromatic/amide H refined with riding coordinates:
 C10(H10), C10A(H10A), C12(H12), C13(H13), C15(H15), C16(H16), C18(H18),
 C19(H19), C20(H20), C21(H21), C22(H22), C24(H24), C25(H25), C27(H27), C28(H28)
;
_shelx_shelxl_version_number 2014/7
_olex2_submission_special_instructions 'No special instructions were received'

loop_
_space_group_symop_operation_xyz
'x, y, z'
'-x, y+1/2, -z+1/2'
'-x, -y, -z'
'x, -y-1/2, z-1/2'

loop_
_atom_site_label
_atom_site_type_symbol
_atom_site_fract_x
_atom_site_fract_y
_atom_site_fract_z
_atom_site_U_iso_or_equiv
_atom_site_adp_type
_atom_site_occupancy
_atom_site_site_symmetry_order
_atom_site_calc_flag
_atom_site_refinement_flags_posn
C1 C 0.9598(4) 0.54965(13) 0.56601(13) 0.0400(6) Uani 1 1 d .
C1A C -0.2973(4) 0.69185(14) 0.08797(14) 0.0412(6) Uani 1 1 d .
C2 C 1.1235(4) 0.54391(13) 0.59971(13) 0.0387(6) Uani 1 1 d .
C2A C -0.3707(4) 0.63480(14) 0.07106(13) 0.0420(6) Uani 1 1 d .
C3 C 1.1289(4) 0.49599(13) 0.64916(13) 0.0373(6) Uani 1 1 d .
C3A C -0.5465(4) 0.63928(15) 0.03922(14) 0.0424(7) Uani 1 1 d .
C4 C 0.9694(4) 0.46529(13) 0.65183(13) 0.0384(6) Uani 1 1 d .
C4A C -0.5993(4) 0.69961(16) 0.03149(14) 0.0448(7) Uani 1 1 d .
C5 C 0.9292(4) 0.41373(14) 0.69982(15) 0.0440(7) Uani 1 1 d .
H5A H 0.9366 0.3730 0.6771 0.053 Uiso 1 1 calc R
H5B H 0.8054 0.4186 0.7168 0.053 Uiso 1 1 calc R
C5A C -0.7761(4) 0.72019(17) 0.00008(17) 0.0528(8) Uani 1 1 d .
H5AA H -0.7542 0.7533 -0.0330 0.063 Uiso 1 1 calc R
H5AB H -0.8553 0.7373 0.0346 0.063 Uiso 1 1 calc R
C6 C 1.0681(4) 0.41657(16) 0.75767(15) 0.0499(7) Uani 1 1 d .
H6A H 1.0422 0.4531 0.7859 0.060 Uiso 1 1 calc R
H6B H 1.0571 0.3787 0.7854 0.060 Uiso 1 1 calc R
C6A C -0.8678(6) 0.6655(2) -0.0337(2) 0.0746(11) Uani 1 1 d .
H6AA H -0.9977 0.6754 -0.0407 0.089 Uiso 1 1 calc R
H6AB H -0.8149 0.6598 -0.0781 0.089 Uiso 1 1 calc R
C7 C 1.2594(4) 0.42133(15) 0.73272(15) 0.0459(7) Uani 1 1 d .
H7A H 1.2837 0.3856 0.7031 0.055 Uiso 1 1 calc R
H7B H 1.3461 0.4193 0.7710 0.055 Uiso 1 1 calc R
C7A C -0.8528(5) 0.6059(2) 0.0031(2) 0.0748(12) Uani 1 1 d .
H7AA H -0.9181 0.5732 -0.0225 0.090 Uiso 1 1 calc R
H7AB H -0.9124 0.6104 0.0464 0.090 Uiso 1 1 calc R
C8 C 1.2883(4) 0.48203(14) 0.69459(14) 0.0424(7) Uani 1 1 d .
H8A H 1.3059 0.5166 0.7266 0.051 Uiso 1 1 calc R
H8B H 1.3989 0.4786 0.6680 0.051 Uiso 1 1 calc R
C8A C -0.6610(4) 0.58558(17) 0.01530(16) 0.0519(8) Uani 1 1 d .
H8AA H -0.6117 0.5688 -0.0264 0.062 Uiso 1 1 calc R
H8AB H -0.6572 0.5520 0.0491 0.062 Uiso 1 1 calc R
C9 C 1.2770(5) 0.58165(14) 0.58628(15) 0.0455(7) Uani 1 1 d .
C9A C -0.2840(4) 0.57690(16) 0.08421(15) 0.0474(7) Uani 1 1 d .
C10 C 0.7654(4) 0.59465(13) 0.48869(13) 0.0411(6) Uani 1 1 d .
H10 H 0.6799 0.5636 0.4997 0.049 Uiso 1 1 calc R
C10A C -0.0948(4) 0.75163(16) 0.14951(15) 0.0446(7) Uani 1 1 d .
H10A H -0.1787 0.7850 0.1453 0.053 Uiso 1 1 calc R
C11 C 0.7140(4) 0.64200(13) 0.43981(13) 0.0397(6) Uani 1 1 d .
C12 C 0.8363(4) 0.68576(13) 0.41638(13) 0.0390(6) Uani 1 1 d .
H12 H 0.9593 0.6840 0.4313 0.047 Uiso 1 1 calc R
C13 C 0.7825(4) 0.73138(13) 0.37213(14) 0.0384(6) Uani 1 1 d .
H13 H 0.8688 0.7598 0.3555 0.046 Uiso 1 1 calc R
C14 C 0.5986(4) 0.73594(13) 0.35131(13) 0.0377(6) Uani 1 1 d .
C15 C 0.4774(4) 0.69203(13) 0.37398(13) 0.0393(6) Uani 1 1 d .
H15 H 0.3541 0.6938 0.3596 0.047 Uiso 1 1 calc R
C16 C 0.5339(4) 0.64561(13) 0.41737(13) 0.0401(6) Uani 1 1 d .
H16 H 0.4490 0.6158 0.4321 0.048 Uiso 1 1 calc R
C17 C 0.6156(4) 0.84591(13) 0.31897(14) 0.0376(6) Uani 1 1 d .
C18 C 0.6579(4) 0.86767(14) 0.38246(14) 0.0405(6) Uani 1 1 d .
H18 H 0.6382 0.8419 0.4200 0.049 Uiso 1 1 calc R
C19 C 0.7294(4) 0.92713(15) 0.39134(16) 0.0470(7) Uani 1 1 d .
H19 H 0.7602 0.9415 0.4349 0.056 Uiso 1 1 calc R
C20 C 0.7555(5) 0.96491(16) 0.33758(17) 0.0511(8) Uani 1 1 d .
H20 H 0.8039 1.0055 0.3438 0.061 Uiso 1 1 calc R
C21 C 0.7114(5) 0.94397(15) 0.27415(16) 0.0518(8) Uani 1 1 d .
H21 H 0.7286 0.9705 0.2370 0.062 Uiso 1 1 calc R
C22 C 0.6423(4) 0.88473(14) 0.26430(14) 0.0430(7) Uani 1 1 d .
H22 H 0.6132 0.8705 0.2206 0.052 Uiso 1 1 calc R
C23 C 0.3854(4) 0.77808(14) 0.26756(13) 0.0385(6) Uani 1 1 d .
C24 C 0.3650(4) 0.72455(14) 0.22856(13) 0.0405(6) Uani 1 1 d .
H24 H 0.4578 0.6939 0.2288 0.049 Uiso 1 1 calc R
C25 C 0.2098(4) 0.71611(14) 0.18968(13) 0.0412(6) Uani 1 1 d .
H25 H 0.1953 0.6791 0.1643 0.049 Uiso 1 1 calc R
C26 C 0.0742(4) 0.76140(14) 0.18738(14) 0.0421(7) Uani 1 1 d .
C27 C 0.0984(4) 0.81557(15) 0.22434(15) 0.0454(7) Uani 1 1 d .
H27 H 0.0086 0.8472 0.2221 0.055 Uiso 1 1 calc R
C28 C 0.2522(4) 0.82418(14) 0.26451(15) 0.0432(7) Uani 1 1 d .
H28 H 0.2666 0.8613 0.2898 0.052 Uiso 1 1 calc R
N1 N 1.4080(5) 0.60871(15) 0.57767(17) 0.0648(8) Uani 1 1 d .
N1A N -0.2167(5) 0.52912(15) 0.09424(16) 0.0646(8) Uani 1 1 d .
N2 N 0.9229(4) 0.59366(11) 0.51738(11) 0.0425(6) Uani 1 1 d .
N2A N -0.1328(3) 0.69963(12) 0.12201(11) 0.0408(5) Uani 1 1 d .
N3 N 0.5420(3) 0.78533(11) 0.30941(12) 0.0400(5) Uani 1 1 d .
S1 S 0.80947(10) 0.49346(3) 0.59487(3) 0.04052(19) Uani 1 1 d .
S1A S -0.44086(10) 0.75173(4) 0.06303(4) 0.0463(2) Uani 1 1 d .

loop_
_atom_site_aniso_label
_atom_site_aniso_U_11
_atom_site_aniso_U_22
_atom_site_aniso_U_33
_atom_site_aniso_U_23
_atom_site_aniso_U_13
_atom_site_aniso_U_12
C1 0.0556(17) 0.0306(14) 0.0339(13) 0.0003(11) 0.0011(12) 0.0022(13)
C1A 0.0419(15) 0.0451(17) 0.0364(13) 0.0065(12) -0.0004(12) 0.0024(13)
C2 0.0493(16) 0.0318(15) 0.0352(13) 0.0001(11) 0.0026(12) 0.0019(12)
C2A 0.0464(16) 0.0461(17) 0.0334(13) 0.0014(12) -0.0010(11) 0.0017(14)
C3 0.0470(15) 0.0317(14) 0.0332(13) -0.0020(11) 0.0013(11) 0.0021(13)
C3A 0.0418(15) 0.0496(18) 0.0355(13) 0.0013(12) 0.0002(11) 0.0003(14)
C4 0.0485(16) 0.0336(14) 0.0330(13) -0.0015(11) 0.0001(11) 0.0026(13)
C4A 0.0404(16) 0.055(2) 0.0387(14) 0.0068(13) 0.0019(12) 0.0017(14)
C5 0.0547(18) 0.0348(15) 0.0424(15) 0.0071(12) 0.0004(13) 0.0033(14)
C5A 0.0394(16) 0.066(2) 0.0528(17) 0.0131(16) -0.0013(13) 0.0052(15)
C6 0.0588(19) 0.0487(18) 0.0423(15) 0.0130(13) 0.0004(14) 0.0050(15)
C6A 0.059(2) 0.087(3) 0.076(3) -0.005(2) -0.0254(19) 0.010(2)
C7 0.0549(18) 0.0429(17) 0.0397(14) 0.0028(13) -0.0039(13) 0.0097(14)
C7A 0.055(2) 0.080(3) 0.089(3) -0.018(2) -0.012(2) -0.005(2)
C8 0.0498(17) 0.0370(16) 0.0402(14) -0.0003(12) -0.0023(12) 0.0027(13)
C8A 0.0513(18) 0.057(2) 0.0473(16) -0.0054(15) -0.0040(14) -0.0021(15)
C9 0.0549(18) 0.0370(16) 0.0447(15) 0.0037(13) 0.0027(14) 0.0009(15)
C9A 0.0517(18) 0.0480(19) 0.0419(15) -0.0074(13) -0.0077(13) 0.0043(15)
C10 0.0549(17) 0.0316(14) 0.0367(13) -0.0018(11) 0.0007(13) 0.0024(13)
C10A 0.0437(16) 0.0440(17) 0.0459(15) 0.0037(13) -0.0018(12) 0.0005(14)
C11 0.0527(17) 0.0321(14) 0.0341(13) -0.0017(11) -0.0013(11) 0.0034(13)
C12 0.0458(16) 0.0340(15) 0.0369(13) -0.0025(11) -0.0027(11) 0.0029(12)
C13 0.0439(15) 0.0312(14) 0.0399(14) 0.0020(11) -0.0003(12) 0.0022(12)
C14 0.0483(16) 0.0320(15) 0.0327(13) 0.0001(11) -0.0021(11) 0.0034(12)
C15 0.0466(16) 0.0357(15) 0.0353(13) -0.0013(11) -0.0023(11) 0.0010(12)
C16 0.0520(17) 0.0322(14) 0.0363(13) -0.0011(11) 0.0023(12) -0.0030(13)
C17 0.0376(14) 0.0323(15) 0.0427(14) 0.0025(11) -0.0017(11) 0.0045(12)
C18 0.0454(15) 0.0360(15) 0.0398(14) 0.0052(12) -0.0036(12) 0.0028(13)
C19 0.0521(17) 0.0410(16) 0.0475(16) -0.0023(13) -0.0048(13) 0.0012(14)
C20 0.0529(18) 0.0391(17) 0.0615(19) -0.0007(14) 0.0036(15) -0.0076(14)
C21 0.062(2) 0.0416(17) 0.0520(17) 0.0102(14) 0.0067(15) -0.0032(16)
C22 0.0488(16) 0.0414(17) 0.0389(14) 0.0041(12) 0.0000(12) 0.0008(13)
C23 0.0431(15) 0.0363(15) 0.0359(13) 0.0071(11) -0.0032(11) -0.0027(12)
C24 0.0450(15) 0.0398(16) 0.0366(13) 0.0015(12) -0.0015(12) 0.0039(13)
C25 0.0511(17) 0.0379(15) 0.0344(13) 0.0008(11) -0.0002(12) 0.0013(13)
C26 0.0425(15) 0.0429(17) 0.0407(14) 0.0050(12) -0.0006(12) 0.0000(13)
C27 0.0453(16) 0.0382(16) 0.0528(17) 0.0015(13) -0.0016(13) 0.0063(13)
C28 0.0488(16) 0.0351(15) 0.0455(15) -0.0001(12) -0.0012(13) -0.0001(13)
N1 0.0662(19) 0.0508(18) 0.078(2) 0.0074(15) 0.0149(16) -0.0064(16)
N1A 0.076(2) 0.0538(18) 0.0630(18) -0.0117(14) -0.0198(15) 0.0136(16)
N2 0.0600(16) 0.0331(13) 0.0343(11) 0.0035(10) -0.0005(11) 0.0053(11)
N2A 0.0419(13) 0.0429(14) 0.0374(11) 0.0052(10) -0.0036(10) 0.0001(11)
N3 0.0460(13) 0.0331(12) 0.0405(12) 0.0030(10) -0.0076(10) -0.0002(11)
S1 0.0496(4) 0.0356(4) 0.0362(3) 0.0048(3) -0.0026(3) -0.0001(3)
S1A 0.0444(4) 0.0439(4) 0.0503(4) 0.0125(3) -0.0027(3) 0.0012(3)

loop_
_atom_type_symbol
_atom_type_description
_atom_type_scat_dispersion_real
_atom_type_scat_dispersion_imag
_atom_type_scat_source
C C 0.0150 0.0070 'International Tables Vol C Tables 4.2.6.8 and 6.1.1.4'
H H 0.0000 0.0000 'International Tables Vol C Tables 4.2.6.8 and 6.1.1.4'
N N 0.0250 0.0140 'International Tables Vol C Tables 4.2.6.8 and 6.1.1.4'
S S 0.2920 0.4250 'International Tables Vol C Tables 4.2.6.8 and 6.1.1.4'

loop_
_geom_angle_atom_site_label_1
_geom_angle_atom_site_label_2
_geom_angle_atom_site_label_3
_geom_angle
C2 C1 N2 124.4(3)
C2 C1 S1 109.4(2)
N2 C1 S1 126.2(2)
C2A C1A N2A 124.2(3)
C2A C1A S1A 110.8(2)
N2A C1A S1A 125.0(2)
C1 C2 C3 114.5(3)
C1 C2 C9 123.3(3)
C9 C2 C3 122.2(3)
C1A C2A C3A 113.3(3)
C1A C2A C9A 124.1(3)
C9A C2A C3A 122.6(3)
C2 C3 C8 125.0(3)
C4 C3 C2 111.7(3)
C4 C3 C8 123.3(3)
C2A C3A C8A 125.9(3)
C4A C3A C2A 111.6(3)
C4A C3A C8A 122.5(3)
C3 C4 C5 124.9(3)
C3 C4 S1 112.5(2)
C5 C4 S1 122.6(2)
C3A C4A C5A 124.9(3)
C3A C4A S1A 112.7(2)
C5A C4A S1A 122.4(3)
C4 C5 H5A 110.0
C4 C5 H5B 110.0
C4 C5 C6 108.5(3)
H5A C5 H5B 108.4
C6 C5 H5A 110.0
C6 C5 H5B 110.0
C4A C5A H5AA 109.8
C4A C5A H5AB 109.8
C4A C5A C6A 109.6(3)
H5AA C5A H5AB 108.2
C6A C5A H5AA 109.8
C6A C5A H5AB 109.8
C5 C6 H6A 109.4
C5 C6 H6B 109.4
H6A C6 H6B 108.0
C7 C6 C5 111.4(2)
C7 C6 H6A 109.4
C7 C6 H6B 109.4
C5A C6A H6AA 108.5
C5A C6A H6AB 108.5
H6AA C6A H6AB 107.5
C7A C6A C5A 114.9(3)
C7A C6A H6AA 108.5
C7A C6A H6AB 108.5
C6 C7 H7A 109.3
C6 C7 H7B 109.3
C6 C7 C8 111.5(3)
H7A C7 H7B 108.0
C8 C7 H7A 109.3
C8 C7 H7B 109.3
C6A C7A H7AA 109.0
C6A C7A H7AB 109.0
C6A C7A C8A 113.1(4)
H7AA C7A H7AB 107.8
C8A C7A H7AA 109.0
C8A C7A H7AB 109.0
C3 C8 C7 110.9(3)
C3 C8 H8A 109.5
C3 C8 H8B 109.5
C7 C8 H8A 109.5
C7 C8 H8B 109.5
H8A C8 H8B 108.0
C3A C8A H8AA 109.5
C3A C8A H8AB 109.5
C7A C8A C3A 110.5(3)
C7A C8A H8AA 109.5
C7A C8A H8AB 109.5
H8AA C8A H8AB 108.1
N1 C9 C2 175.0(3)
N1A C9A C2A 178.5(4)
C11 C10 H10 119.0
N2 C10 H10 119.0
N2 C10 C11 122.1(3)
C26 C10A H10A 119.1
N2A C10A H10A 119.1
N2A C10A C26 121.9(3)
C12 C11 C10 122.6(3)
C12 C11 C16 118.3(3)
C16 C11 C10 119.1(3)
C11 C12 H12 119.3
C13 C12 C11 121.3(3)
C13 C12 H12 119.3
C12 C13 H13 120.0
C12 C13 C14 120.0(3)
C14 C13 H13 120.0
C15 C14 C13 118.6(3)
C15 C14 N3 121.6(3)
N3 C14 C13 119.7(3)
C14 C15 H15 119.6
C16 C15 C14 120.8(3)
C16 C15 H15 119.6
C11 C16 H16 119.5
C15 C16 C11 120.9(3)
C15 C16 H16 119.5
C18 C17 C22 119.2(3)
C18 C17 N3 120.6(3)
C22 C17 N3 120.1(3)
C17 C18 H18 119.9
C17 C18 C19 120.2(3)
C19 C18 H18 119.9
C18 C19 H19 119.9
C20 C19 C18 120.3(3)
C20 C19 H19 119.9
C19 C20 H20 120.0
C19 C20 C21 120.0(3)
C21 C20 H20 120.0
C20 C21 H21 119.7
C20 C21 C22 120.6(3)
C22 C21 H21 119.7
C17 C22 H22 120.1
C21 C22 C17 119.7(3)
C21 C22 H22 120.1
C24 C23 N3 119.8(3)
C28 C23 C24 119.5(3)
C28 C23 N3 120.7(3)
C23 C24 H24 120.0
C25 C24 C23 120.1(3)
C25 C24 H24 120.0
C24 C25 H25 119.6
C24 C25 C26 120.7(3)
C26 C25 H25 119.6
C25 C26 C10A 121.3(3)
C27 C26 C10A 119.7(3)
C27 C26 C25 118.9(3)
C26 C27 H27 119.5
C28 C27 C26 121.0(3)
C28 C27 H27 119.5
C23 C28 H28 120.1
C27 C28 C23 119.7(3)
C27 C28 H28 120.1
C10 N2 C1 119.3(3)
C10A N2A C1A 120.0(3)
C14 N3 C17 120.1(2)
C14 N3 C23 119.7(2)
C23 N3 C17 118.9(2)
C4 S1 C1 91.83(14)
C4A S1A C1A 91.64(15)

loop_
_geom_bond_atom_site_label_1
_geom_bond_atom_site_label_2
_geom_bond_distance
C1 C2 1.377(4)
C1 N2 1.382(4)
C1 S1 1.750(3)
C1A C2A 1.380(4)
C1A N2A 1.390(4)
C1A S1A 1.734(3)
C2 C3 1.431(4)
C2 C9 1.426(4)
C2A C3A 1.437(4)
C2A C9A 1.421(5)
C3 C4 1.353(4)
C3 C8 1.503(4)
C3A C4A 1.362(5)
C3A C8A 1.503(5)
C4 C5 1.504(4)
C4 S1 1.734(3)
C4A C5A 1.503(4)
C4A S1A 1.729(3)
C5 H5A 0.9900
C5 H5B 0.9900
C5 C6 1.532(4)
C5A H5AA 0.9900
C5A H5AB 0.9900
C5A C6A 1.510(6)
C6 H6A 0.9900
C6 H6B 0.9900
C6 C7 1.515(5)
C6A H6AA 0.9900
C6A H6AB 0.9900
C6A C7A 1.481(7)
C7 H7A 0.9900
C7 H7B 0.9900
C7 C8 1.531(4)
C7A H7AA 0.9900
C7A H7AB 0.9900
C7A C8A 1.498(5)
C8 H8A 0.9900
C8 H8B 0.9900
C8A H8AA 0.9900
C8A H8AB 0.9900
C9 N1 1.146(4)
C9A N1A 1.157(4)
C10 H10 0.9500
C10 C11 1.458(4)
C10 N2 1.286(4)
C10A H10A 0.9500
C10A C26 1.461(4)
C10A N2A 1.275(4)
C11 C12 1.394(4)
C11 C16 1.397(4)
C12 H12 0.9500
C12 C13 1.376(4)
C13 H13 0.9500
C13 C14 1.415(4)
C14 C15 1.386(4)
C14 N3 1.412(4)
C15 H15 0.9500
C15 C16 1.383(4)
C16 H16 0.9500
C17 C18 1.387(4)
C17 C22 1.397(4)
C17 N3 1.422(4)
C18 H18 0.9500
C18 C19 1.393(4)
C19 H19 0.9500
C19 C20 1.369(5)
C20 H20 0.9500
C20 C21 1.383(5)
C21 H21 0.9500
C21 C22 1.384(5)
C22 H22 0.9500
C23 C24 1.398(4)
C23 C28 1.397(4)
C23 N3 1.421(4)
C24 H24 0.9500
C24 C25 1.383(4)
C25 H25 0.9500
C25 C26 1.397(4)
C26 C27 1.390(4)
C27 H27 0.9500
C27 C28 1.389(4)
C28 H28 0.9500

loop_
_geom_torsion_atom_site_label_1
_geom_torsion_atom_site_label_2
_geom_torsion_atom_site_label_3
_geom_torsion_atom_site_label_4
_geom_torsion
C1 C2 C3 C4 0.8(3)
C1 C2 C3 C8 -177.3(3)
C1A C2A C3A C4A 1.5(3)
C1A C2A C3A C8A -179.8(3)
C2 C1 N2 C10 179.5(3)
C2 C1 S1 C4 1.0(2)
C2 C3 C4 C5 -178.1(3)
C2 C3 C4 S1 0.0(3)
C2 C3 C8 C7 -170.4(3)
C2A C1A N2A C10A -163.2(3)
C2A C1A S1A C4A 0.9(2)
C2A C3A C4A C5A -179.9(3)
C2A C3A C4A S1A -0.7(3)
C2A C3A C8A C7A 163.7(3)
C3 C4 C5 C6 18.4(4)
C3 C4 S1 C1 -0.6(2)
C3A C4A C5A C6A -11.5(4)
C3A C4A S1A C1A -0.1(2)
C4 C3 C8 C7 11.7(4)
C4 C5 C6 C7 -49.1(3)
C4A C3A C8A C7A -17.6(4)
C4A C5A C6A C7A 39.6(5)
C5 C4 S1 C1 177.6(2)
C5 C6 C7 C8 64.0(4)
C5A C4A S1A C1A 179.1(2)
C5A C6A C7A C8A -59.5(5)
C6 C7 C8 C3 -42.6(3)
C6A C7A C8A C3A 45.1(5)
C8 C3 C4 C5 0.1(4)
C8 C3 C4 S1 178.1(2)
C8A C3A C4A C5A 1.3(5)
C8A C3A C4A S1A -179.5(2)
C9 C2 C3 C4 -178.3(3)
C9 C2 C3 C8 3.6(4)
C9A C2A C3A C4A -179.3(3)
C9A C2A C3A C8A -0.5(4)
C10 C11 C12 C13 -177.5(3)
C10 C11 C16 C15 176.2(3)
C10A C26 C27 C28 175.4(3)
C11 C10 N2 C1 176.4(3)
C11 C12 C13 C14 2.3(4)
C12 C11 C16 C15 -1.2(4)
C12 C13 C14 C15 -2.9(4)
C12 C13 C14 N3 175.8(3)
C13 C14 C15 C16 1.6(4)
C13 C14 N3 C17 -38.7(4)
C13 C14 N3 C23 154.8(3)
C14 C15 C16 C11 0.4(4)
C15 C14 N3 C17 140.0(3)
C15 C14 N3 C23 -26.5(4)
C16 C11 C12 C13 -0.2(4)
C17 C18 C19 C20 1.1(5)
C18 C17 C22 C21 0.4(4)
C18 C17 N3 C14 -35.4(4)
C18 C17 N3 C23 131.2(3)
C18 C19 C20 C21 -0.2(5)
C19 C20 C21 C22 -0.6(5)
C20 C21 C22 C17 0.5(5)
C22 C17 C18 C19 -1.2(4)
C22 C17 N3 C14 146.0(3)
C22 C17 N3 C23 -47.4(4)
C23 C24 C25 C26 1.7(4)
C24 C23 C28 C27 1.9(4)
C24 C23 N3 C14 -48.1(4)
C24 C23 N3 C17 145.3(3)
C24 C25 C26 C10A -176.5(3)
C24 C25 C26 C27 0.7(4)
C25 C26 C27 C28 -1.8(4)
C26 C10A N2A C1A 178.3(3)
C26 C27 C28 C23 0.5(4)
C28 C23 C24 C25 -3.0(4)
C28 C23 N3 C14 132.5(3)
C28 C23 N3 C17 -34.1(4)
N2 C1 C2 C3 178.4(3)
N2 C1 C2 C9 -2.5(5)
N2 C1 S1 C4 -178.6(3)
N2 C10 C11 C12 6.0(4)
N2 C10 C11 C16 -171.3(3)
N2A C1A C2A C3A 176.8(2)
N2A C1A C2A C9A -2.4(5)
N2A C1A S1A C4A -177.4(2)
N2A C10A C26 C25 6.4(4)
N2A C10A C26 C27 -170.8(3)
N3 C14 C15 C16 -177.1(3)
N3 C17 C18 C19 -179.8(3)
N3 C17 C22 C21 179.0(3)
N3 C23 C24 C25 177.5(2)
N3 C23 C28 C27 -178.6(3)
S1 C1 C2 C3 -1.2(3)
S1 C1 C2 C9 177.9(2)
S1 C1 N2 C10 -0.9(4)
S1 C4 C5 C6 -159.5(2)
S1A C1A C2A C3A -1.5(3)
S1A C1A C2A C9A 179.2(2)
S1A C1A N2A C10A 14.9(4)
S1A C4A C5A C6A 169.4(3)

loop_
_twin_individual_id
_twin_individual_mass_fraction_refined
1 0.6566(14)
2 0.3434(14)
